data_4107515
loop_
_publ_author_name
'Emily A. Nytko'
'Joel S. Helton'
'Peter M\"uller'
'Daniel G. Nocera'

_publ_section_title
;
 A Structurally Perfect S=1/2 Metal-Organic Hybrid Kagom\'e
 Antiferromagnet
;
_journal_name_full 'Journal of the American Chemical Society'
_journal_page_first 2922
_journal_page_last 2923
_journal_paper_doi 10.1021/ja709991u
_journal_volume 130
_journal_year 2008
_chemical_formula_sum 'C32 H24 Cu6 O26'
_chemical_formula_weight 1205.75
_chemical_name_systematic
;
 ?
;
_space_group_IT_number 2
_symmetry_cell_setting triclinic
_symmetry_space_group_name_Hall '-P 1'
_symmetry_space_group_name_H-M 'P -1'
_atom_sites_solution_hydrogens geom
_atom_sites_solution_primary direct
_atom_sites_solution_secondary difmap
_audit_creation_method SHELXL-97
_cell_angle_alpha 104.0140(10)
_cell_angle_beta 99.4120(10)
_cell_angle_gamma 98.2080(10)
_cell_formula_units_Z 1
_cell_length_a 7.0738(6)
_cell_length_b 10.8611(8)
_cell_length_c 12.0790(9)
_cell_measurement_reflns_used 7078
_cell_measurement_temperature 100(2)
_cell_measurement_theta_max 30.06
_cell_measurement_theta_min 2.26
_cell_volume 872.01(12)
_computing_cell_refinement 'SAINT 7 (Bruker-AXS, 2005)'
_computing_data_collection 'SMART 5 (Bruker-AXS, 2003)'
_computing_data_reduction 'SAINT 7 (Bruker-AXS, 2005)'
_computing_molecular_graphics 'Bruker SHELXTL'
_computing_publication_material 'Bruker SHELXTL'
_computing_structure_refinement 'SHELXL-97 (Sheldrick, 1997)'
_computing_structure_solution 'SHELXS-97 (Sheldrick, 1990)'
_diffrn_ambient_temperature 100(2)
_diffrn_detector_area_resol_mean 8.3
_diffrn_measured_fraction_theta_full 0.997
_diffrn_measured_fraction_theta_max 0.997
_diffrn_measurement_device_type 'Bruker Smart APEX CCD'
_diffrn_measurement_method 'omega and phi scans'
_diffrn_radiation_monochromator graphite
_diffrn_radiation_source 'fine-focus sealed tube'
_diffrn_radiation_type MoK\a
_diffrn_radiation_wavelength 0.71073
_diffrn_reflns_av_R_equivalents 0.0450
_diffrn_reflns_av_sigmaI/netI 0.0452
_diffrn_reflns_limit_h_max 9
_diffrn_reflns_limit_h_min -9
_diffrn_reflns_limit_k_max 14
_diffrn_reflns_limit_k_min -14
_diffrn_reflns_limit_l_max 16
_diffrn_reflns_limit_l_min -16
_diffrn_reflns_number 18271
_diffrn_reflns_theta_full 29.13
_diffrn_reflns_theta_max 29.13
_diffrn_reflns_theta_min 1.97
_diffrn_standards_decay_% 0
_diffrn_standards_interval_count 0
_diffrn_standards_interval_time 0
_diffrn_standards_number 0
_exptl_absorpt_coefficient_mu 3.705
_exptl_absorpt_correction_T_max 0.9296
_exptl_absorpt_correction_T_min 0.5245
_exptl_absorpt_correction_type multi-scan
_exptl_absorpt_process_details 'SADABS (Sheldrick, 2005)'
_exptl_crystal_colour green
_exptl_crystal_density_diffrn 2.296
_exptl_crystal_description plate
_exptl_crystal_F_000 598
_exptl_crystal_size_max 0.20
_exptl_crystal_size_mid 0.10
_exptl_crystal_size_min 0.02
_refine_diff_density_max 0.689
_refine_diff_density_min -0.540
_refine_diff_density_rms 0.117
_refine_ls_extinction_method none
_refine_ls_goodness_of_fit_ref 1.021
_refine_ls_hydrogen_treatment mixed
_refine_ls_matrix_type full
_refine_ls_number_parameters 307
_refine_ls_number_reflns 4692
_refine_ls_number_restraints 9
_refine_ls_restrained_S_all 1.021
_refine_ls_R_factor_all 0.0512
_refine_ls_R_factor_gt 0.0333
_refine_ls_shift/su_max 0.001
_refine_ls_shift/su_mean 0.000
_refine_ls_structure_factor_coef Fsqd
_refine_ls_weighting_details 'calc w=1/[\s^2^(Fo^2^)+(0.0359P)^2^+0.0909P] where P=(Fo^2^+2Fc^2^)/3'
_refine_ls_weighting_scheme calc
_refine_ls_wR_factor_gt 0.0699
_refine_ls_wR_factor_ref 0.0768
_reflns_number_gt 3645
_reflns_number_total 4692
_reflns_threshold_expression >2sigma(I)
_cod_data_source_file ja709991u-file004.cif
_cod_data_source_block 06218
_cod_database_code 4107515

loop_
_symmetry_equiv_pos_as_xyz
'x, y, z'
'-x, -y, -z'

loop_
_atom_site_label
_atom_site_type_symbol
_atom_site_fract_x
_atom_site_fract_y
_atom_site_fract_z
_atom_site_U_iso_or_equiv
_atom_site_adp_type
_atom_site_occupancy
_atom_site_symmetry_multiplicity
_atom_site_calc_flag
_atom_site_refinement_flags
Cu1 Cu 0.64719(5) 0.36101(3) -0.00800(3) 0.01047(8) Uani 1 1 d .
Cu2 Cu 0.85890(5) 0.62256(3) 0.00503(3) 0.01032(8) Uani 1 1 d .
Cu3 Cu 0.38423(5) 0.09955(3) 0.23048(3) 0.01314(9) Uani 1 1 d .
O1 O 0.8901(3) 0.78581(18) 0.11211(16) 0.0124(4) Uani 1 1 d .
O2 O 0.8597(3) 0.92656(18) 0.27119(17) 0.0134(4) Uani 1 1 d .
O3 O 0.4939(3) 0.30194(18) 0.09067(16) 0.0136(4) Uani 1 1 d .
O4 O 0.4416(3) 0.28873(17) 0.26293(17) 0.0122(4) Uani 1 1 d .
O5 O 1.0652(3) 0.69665(18) -0.26499(17) 0.0124(4) Uani 1 1 d .
O6 O 1.0140(3) 0.67970(18) -0.09359(17) 0.0134(4) Uani 1 1 d .
O7 O 0.6048(3) 0.19933(18) -0.11913(16) 0.0127(4) Uani 1 1 d .
O8 O 0.6403(3) 0.06052(18) -0.27761(17) 0.0146(4) Uani 1 1 d .
O9 O 0.2253(4) 0.0379(2) 0.0463(2) 0.0370(7) Uani 1 1 d D
H9A H 0.110(3) 0.020(4) 0.047(4) 0.056 Uiso 1 1 d D
H9B H 0.235(6) 0.088(3) 0.006(3) 0.056 Uiso 1 1 d D
O10 O 0.1550(3) 0.12097(19) 0.29822(19) 0.0154(4) Uani 1 1 d D
H10A H 0.097(4) 0.175(2) 0.278(3) 0.023 Uiso 1 1 d D
H10B H 0.066(4) 0.057(2) 0.286(3) 0.023 Uiso 1 1 d D
O11 O 0.6415(3) 0.0882(2) 0.1946(3) 0.0316(6) Uani 1 1 d D
H11A H 0.721(5) 0.156(2) 0.212(4) 0.047 Uiso 1 1 d D
H11B H 0.707(5) 0.034(3) 0.210(4) 0.047 Uiso 1 1 d D
O13 O 0.6970(3) 0.53699(17) 0.08802(16) 0.0110(4) Uani 1 1 d .
O12 O 0.8049(3) 0.44690(17) -0.09303(16) 0.0103(4) Uani 1 1 d .
C11 C 0.7636(4) 0.7083(3) 0.2651(2) 0.0101(5) Uani 1 1 d .
C12 C 0.6904(4) 0.5777(3) 0.2024(2) 0.0096(5) Uani 1 1 d .
C13 C 0.6079(4) 0.4898(2) 0.2589(2) 0.0089(5) Uani 1 1 d .
C14 C 0.6121(4) 0.5343(3) 0.3788(2) 0.0108(5) Uani 1 1 d .
H14 H 0.5596 0.4756 0.4178 0.013 Uiso 1 1 calc R
C15 C 0.6894(4) 0.6599(3) 0.4412(2) 0.0128(6) Uani 1 1 d .
H15 H 0.6939 0.6868 0.5226 0.015 Uiso 1 1 calc R
C16 C 0.7610(4) 0.7471(3) 0.3842(2) 0.0119(5) Uani 1 1 d .
H16 H 0.8092 0.8349 0.4266 0.014 Uiso 1 1 calc R
C21 C 0.8860(4) 0.4960(3) -0.2649(2) 0.0100(5) Uani 1 1 d .
C22 C 0.8048(4) 0.4083(3) -0.2084(2) 0.0092(5) Uani 1 1 d .
C23 C 0.7295(4) 0.2780(3) -0.2715(2) 0.0113(5) Uani 1 1 d .
C24 C 0.7297(4) 0.2400(3) -0.3909(2) 0.0117(5) Uani 1 1 d .
H24 H 0.6809 0.1523 -0.4336 0.014 Uiso 1 1 calc R
C25 C 0.7996(4) 0.3275(3) -0.4483(2) 0.0132(6) Uani 1 1 d .
H25 H 0.7930 0.3012 -0.5301 0.016 Uiso 1 1 calc R
C26 C 0.8790(4) 0.4537(3) -0.3849(2) 0.0117(5) Uani 1 1 d .
H26 H 0.9300 0.5132 -0.4236 0.014 Uiso 1 1 calc R
C110 C 0.8423(4) 0.8119(3) 0.2124(2) 0.0114(5) Uani 1 1 d .
C130 C 0.5117(4) 0.3530(3) 0.2000(2) 0.0109(5) Uani 1 1 d .
C210 C 0.9923(4) 0.6319(3) -0.2047(2) 0.0109(5) Uani 1 1 d .
C230 C 0.6541(4) 0.1750(3) -0.2171(2) 0.0113(5) Uani 1 1 d .

loop_
_atom_site_aniso_label
_atom_site_aniso_U_11
_atom_site_aniso_U_22
_atom_site_aniso_U_33
_atom_site_aniso_U_23
_atom_site_aniso_U_13
_atom_site_aniso_U_12
Cu1 0.01354(18) 0.00658(16) 0.01105(17) 0.00297(12) 0.00378(13) -0.00121(12)
Cu2 0.01312(17) 0.00667(16) 0.01157(17) 0.00369(12) 0.00407(13) -0.00064(12)
Cu3 0.01507(18) 0.00645(16) 0.01998(19) 0.00540(13) 0.00744(14) 0.00119(13)
O1 0.0170(10) 0.0085(9) 0.0136(10) 0.0049(7) 0.0057(8) 0.0017(8)
O2 0.0164(11) 0.0071(9) 0.0169(10) 0.0030(8) 0.0059(9) -0.0001(8)
O3 0.0172(10) 0.0100(9) 0.0128(10) 0.0034(8) 0.0040(8) -0.0021(8)
O4 0.0159(10) 0.0060(9) 0.0154(10) 0.0037(7) 0.0063(8) -0.0004(7)
O5 0.0151(10) 0.0086(9) 0.0153(10) 0.0057(8) 0.0063(8) 0.0004(8)
O6 0.0158(10) 0.0093(9) 0.0143(10) 0.0036(8) 0.0038(8) -0.0020(8)
O7 0.0188(10) 0.0084(9) 0.0117(9) 0.0050(7) 0.0048(8) -0.0001(8)
O8 0.0199(11) 0.0049(9) 0.0191(11) 0.0032(8) 0.0060(9) 0.0003(8)
O9 0.066(2) 0.0198(13) 0.0205(13) 0.0068(10) 0.0026(13) -0.0037(13)
O10 0.0150(11) 0.0059(9) 0.0280(12) 0.0072(8) 0.0079(9) 0.0021(8)
O11 0.0215(13) 0.0142(12) 0.0679(19) 0.0194(12) 0.0193(13) 0.0063(9)
O13 0.0141(10) 0.0082(9) 0.0115(9) 0.0040(7) 0.0050(8) -0.0002(7)
O12 0.0146(10) 0.0060(9) 0.0103(9) 0.0035(7) 0.0037(8) -0.0015(7)
C11 0.0089(13) 0.0093(12) 0.0131(13) 0.0047(10) 0.0017(10) 0.0022(10)
C12 0.0085(13) 0.0104(12) 0.0122(13) 0.0055(10) 0.0030(10) 0.0039(10)
C13 0.0071(12) 0.0083(12) 0.0131(13) 0.0051(10) 0.0034(10) 0.0017(10)
C14 0.0107(13) 0.0103(13) 0.0138(13) 0.0060(10) 0.0045(11) 0.0029(10)
C15 0.0159(14) 0.0126(13) 0.0109(13) 0.0037(10) 0.0042(11) 0.0031(11)
C16 0.0137(14) 0.0076(12) 0.0138(13) 0.0013(10) 0.0039(11) 0.0017(10)
C21 0.0099(13) 0.0089(12) 0.0135(13) 0.0060(10) 0.0027(11) 0.0039(10)
C22 0.0083(13) 0.0099(12) 0.0106(13) 0.0042(10) 0.0017(10) 0.0036(10)
C23 0.0109(13) 0.0101(13) 0.0132(13) 0.0040(10) 0.0022(11) 0.0023(10)
C24 0.0117(13) 0.0095(12) 0.0134(13) 0.0036(10) 0.0008(11) 0.0017(10)
C25 0.0135(14) 0.0146(14) 0.0128(13) 0.0048(11) 0.0034(11) 0.0040(11)
C26 0.0106(13) 0.0128(13) 0.0144(14) 0.0079(11) 0.0028(11) 0.0037(10)
C110 0.0094(13) 0.0087(12) 0.0169(14) 0.0051(10) 0.0020(11) 0.0022(10)
C130 0.0108(13) 0.0081(12) 0.0154(14) 0.0040(10) 0.0050(11) 0.0032(10)
C210 0.0086(13) 0.0107(13) 0.0165(14) 0.0068(11) 0.0040(11) 0.0048(10)
C230 0.0091(13) 0.0093(12) 0.0150(14) 0.0042(10) -0.0005(11) 0.0016(10)

loop_
_atom_type_symbol
_atom_type_description
_atom_type_scat_dispersion_real
_atom_type_scat_dispersion_imag
_atom_type_scat_source
C C 0.0033 0.0016 'International Tables Vol C Tables 4.2.6.8 and 6.1.1.4'
H H 0.0000 0.0000 'International Tables Vol C Tables 4.2.6.8 and 6.1.1.4'
O O 0.0106 0.0060 'International Tables Vol C Tables 4.2.6.8 and 6.1.1.4'
Cu Cu 0.3201 1.2651 'International Tables Vol C Tables 4.2.6.8 and 6.1.1.4'

loop_
_geom_angle_atom_site_label_1
_geom_angle_atom_site_label_2
_geom_angle_atom_site_label_3
_geom_angle
_geom_angle_site_symmetry_1
_geom_angle_site_symmetry_3
O7 Cu1 O3 95.27(8) . .
O7 Cu1 O12 93.37(8) . .
O3 Cu1 O12 171.28(8) . .
O7 Cu1 O13 171.89(8) . .
O3 Cu1 O13 92.07(8) . .
O12 Cu1 O13 79.23(8) . .
O7 Cu1 Cu2 133.08(6) . .
O3 Cu1 Cu2 131.56(6) . .
O12 Cu1 Cu2 39.75(5) . .
O13 Cu1 Cu2 39.49(5) . .
O1 Cu2 O6 95.90(8) . .
O1 Cu2 O13 93.45(8) . .
O6 Cu2 O13 170.65(8) . .
O1 Cu2 O12 172.63(8) . .
O6 Cu2 O12 91.46(8) . .
O13 Cu2 O12 79.19(8) . .
O1 Cu2 Cu1 133.06(6) . .
O6 Cu2 Cu1 131.03(6) . .
O13 Cu2 Cu1 39.62(5) . .
O12 Cu2 Cu1 39.58(5) . .
O8 Cu3 O10 83.46(8) 2_655 .
O8 Cu3 O11 93.71(9) 2_655 .
O10 Cu3 O11 168.69(11) . .
O8 Cu3 O4 152.98(8) 2_655 .
O10 Cu3 O4 86.66(8) . .
O11 Cu3 O4 91.08(9) . .
O8 Cu3 O9 103.46(9) 2_655 .
O10 Cu3 O9 96.01(10) . .
O11 Cu3 O9 95.29(12) . .
O4 Cu3 O9 102.55(9) . .
C110 O1 Cu2 127.92(17) . .
C130 O3 Cu1 126.16(17) . .
C130 O4 Cu3 126.70(17) . .
C210 O6 Cu2 126.77(17) . .
C230 O7 Cu1 127.52(17) . .
C230 O8 Cu3 129.34(18) . 2_655
C12 O13 Cu2 126.82(16) . .
C12 O13 Cu1 127.37(16) . .
Cu2 O13 Cu1 100.89(8) . .
C22 O12 Cu1 127.00(16) . .
C22 O12 Cu2 127.04(16) . .
Cu1 O12 Cu2 100.67(8) . .
C16 C11 C12 119.0(2) . .
C16 C11 C110 116.5(2) . .
C12 C11 C110 124.5(2) . .
O13 C12 C11 120.1(2) . .
O13 C12 C13 120.1(2) . .
C11 C12 C13 119.8(2) . .
C14 C13 C12 118.3(2) . .
C14 C13 C130 116.9(2) . .
C12 C13 C130 124.8(2) . .
C15 C14 C13 122.1(2) . .
C14 C15 C16 119.3(3) . .
C15 C16 C11 121.3(2) . .
C26 C21 C22 119.0(2) . .
C26 C21 C210 116.2(2) . .
C22 C21 C210 124.8(2) . .
O12 C22 C21 120.5(2) . .
O12 C22 C23 119.7(2) . .
C21 C22 C23 119.8(2) . .
C24 C23 C22 118.9(2) . .
C24 C23 C230 117.4(2) . .
C22 C23 C230 123.7(2) . .
C25 C24 C23 121.5(3) . .
C26 C25 C24 119.0(3) . .
C25 C26 C21 121.7(2) . .
O2 C110 O1 120.9(2) . .
O2 C110 C11 116.7(2) . .
O1 C110 C11 122.5(2) . .
O4 C130 O3 120.5(2) . .
O4 C130 C13 116.6(2) . .
O3 C130 C13 122.9(2) . .
O5 C210 O6 120.6(2) . .
O5 C210 C21 117.8(2) . .
O6 C210 C21 121.6(2) . .
O8 C230 O7 121.6(2) . .
O8 C230 C23 114.9(2) . .
O7 C230 C23 123.5(2) . .

loop_
_geom_bond_atom_site_label_1
_geom_bond_atom_site_label_2
_geom_bond_distance
_geom_bond_site_symmetry_2
Cu1 O7 1.8846(19) .
Cu1 O3 1.8980(19) .
Cu1 O12 1.9267(18) .
Cu1 O13 1.9295(18) .
Cu1 Cu2 2.9714(5) .
Cu2 O1 1.8840(19) .
Cu2 O6 1.8969(19) .
Cu2 O13 1.9244(18) .
Cu2 O12 1.9334(18) .
Cu3 O8 1.9500(19) 2_655
Cu3 O10 1.950(2) .
Cu3 O11 1.952(2) .
Cu3 O4 1.9647(18) .
Cu3 O9 2.216(3) .
O1 C110 1.288(3) .
O2 C110 1.252(3) .
O3 C130 1.280(3) .
O4 C130 1.262(3) .
O5 C210 1.248(3) .
O6 C210 1.291(3) .
O7 C230 1.266(3) .
O8 C230 1.262(3) .
O8 Cu3 1.9500(19) 2_655
O13 C12 1.355(3) .
O12 C22 1.354(3) .
C11 C16 1.401(4) .
C11 C12 1.412(4) .
C11 C110 1.505(4) .
C12 C13 1.416(3) .
C13 C14 1.405(4) .
C13 C130 1.490(4) .
C14 C15 1.371(4) .
C15 C16 1.386(4) .
C21 C26 1.400(4) .
C21 C22 1.411(4) .
C21 C210 1.503(4) .
C22 C23 1.413(4) .
C23 C24 1.401(4) .
C23 C230 1.505(4) .
C24 C25 1.388(4) .
C25 C26 1.383(4) .

loop_
_geom_hbond_atom_site_label_D
_geom_hbond_atom_site_label_H
_geom_hbond_atom_site_label_A
_geom_hbond_distance_DH
_geom_hbond_distance_HA
_geom_hbond_distance_DA
_geom_hbond_angle_DHA
_geom_hbond_site_symmetry_A
O9 H9A O9 0.809(18) 2.38(3) 3.119(6) 153(4) 2
O9 H9B O1 0.820(18) 2.36(3) 3.115(3) 154(4) 2_665
O9 H9B O3 0.820(18) 2.61(4) 3.080(3) 118(3) .
O10 H10A O5 0.821(17) 1.946(19) 2.752(3) 166(3) 2_665
O10 H10B O2 0.837(17) 1.833(18) 2.667(3) 174(3) 1_445
O11 H11A O5 0.823(18) 1.93(2) 2.751(3) 171(4) 2_765
O11 H11B O2 0.836(18) 1.89(2) 2.723(3) 171(4) 1_545
